data_7005358
loop_
_publ_author_name
'Stol, Marianne'
'Snelders, Dennis J. M.'
'Kooijman, Huub'
'Spek, Anthony L.'
'van Klink, Gerard P. M.'
'van Koten, Gerard'

_publ_section_title
;
 A new, easily recyclable arylating agent based on a
 diphosphino-digold(I) complex.
;
_journal_issue 24
_journal_name_full 'Dalton transactions (Cambridge, England : 2003)'
_journal_page_first 2589
_journal_page_last 2593
_journal_paper_doi 10.1039/b701271c
_journal_year 2007
_chemical_formula_moiety 'C60 H66 Au2 N4 P2, C7 H8'
_chemical_formula_sum 'C67 H74 Au2 N4 P2'
_chemical_formula_weight 1391.18
_chemical_name_systematic
;
?
;
_space_group_IT_number 2
_symmetry_cell_setting triclinic
_symmetry_space_group_name_Hall '-P 1'
_symmetry_space_group_name_H-M 'P -1'
_atom_sites_solution_hydrogens geom
_atom_sites_solution_primary direct
_atom_sites_solution_secondary difmap
_audit_creation_method SHELXL-97
_cell_angle_alpha 104.35(3)
_cell_angle_beta 90.04(4)
_cell_angle_gamma 115.51(4)
_cell_formula_units_Z 1
_cell_length_a 10.6883(10)
_cell_length_b 11.8062(10)
_cell_length_c 13.7445(10)
_cell_measurement_temperature 150(2)
_cell_volume 1505.0(7)
_computing_structure_refinement 'SHELXL-97 (Sheldrick, 1997)'
_computing_structure_solution 'DIRDIF-99 (Beurskens et al., 1999)''
_diffrn_ambient_temperature 150(2)
_diffrn_measured_fraction_theta_full 1.000
_diffrn_measured_fraction_theta_max 1.000
_diffrn_measurement_device_type KappaCCD
_diffrn_radiation_monochromator graphite
_diffrn_radiation_source 'rotating anode'
_diffrn_radiation_type MoK\a
_diffrn_radiation_wavelength 0.71073
_diffrn_reflns_av_R_equivalents 0.0423
_diffrn_reflns_av_sigmaI/netI 0.0243
_diffrn_reflns_limit_h_max 13
_diffrn_reflns_limit_h_min -13
_diffrn_reflns_limit_k_max 15
_diffrn_reflns_limit_k_min -15
_diffrn_reflns_limit_l_max 17
_diffrn_reflns_limit_l_min -17
_diffrn_reflns_number 43053
_diffrn_reflns_theta_full 27.45
_diffrn_reflns_theta_max 27.45
_diffrn_reflns_theta_min 1.54
_exptl_absorpt_coefficient_mu 4.964
_exptl_absorpt_correction_T_max 0.4371
_exptl_absorpt_correction_T_min 0.3177
_exptl_absorpt_correction_type multi-scan
_exptl_absorpt_process_details 'PLATON/MULABS (Spek, 2003)'
_exptl_crystal_colour colorless
_exptl_crystal_density_diffrn 1.535
_exptl_crystal_density_method 'not measured'
_exptl_crystal_description block
_exptl_crystal_F_000 692
_exptl_crystal_size_max 0.30
_exptl_crystal_size_mid 0.30
_exptl_crystal_size_min 0.20
_refine_diff_density_max 1.037
_refine_diff_density_min -1.322
_refine_diff_density_rms 0.096
_refine_ls_extinction_method none
_refine_ls_goodness_of_fit_ref 1.088
_refine_ls_hydrogen_treatment constr
_refine_ls_matrix_type full
_refine_ls_number_parameters 336
_refine_ls_number_reflns 6878
_refine_ls_number_restraints 12
_refine_ls_restrained_S_all 1.089
_refine_ls_R_factor_all 0.0234
_refine_ls_R_factor_gt 0.0208
_refine_ls_shift/su_max 0.001
_refine_ls_shift/su_mean 0.000
_refine_ls_structure_factor_coef Fsqd
_refine_ls_weighting_details 'calc w=1/[\s^2^(Fo^2^)+(0.0253P)^2^+1.2048P] where P=(Fo^2^+2Fc^2^)/3'
_refine_ls_weighting_scheme calc
_refine_ls_wR_factor_gt 0.0516
_refine_ls_wR_factor_ref 0.0527
_reflns_number_gt 6469
_reflns_number_total 6878
_reflns_threshold_expression >2sigma(I)
_cod_data_source_file b701271c.txt
_cod_data_source_block shelxl
_cod_database_code 7005358

loop_
_symmetry_equiv_pos_as_xyz
'x, y, z'
'-x, -y, -z'

loop_
_atom_site_label
_atom_site_type_symbol
_atom_site_fract_x
_atom_site_fract_y
_atom_site_fract_z
_atom_site_U_iso_or_equiv
_atom_site_adp_type
_atom_site_occupancy
_atom_site_symmetry_multiplicity
_atom_site_calc_flag
_atom_site_refinement_flags
_atom_site_disorder_assembly
_atom_site_disorder_group
Au1 Au 0.058984(9) 0.469721(8) 0.269726(7) 0.02215(4) Uani 1 1 d . . .
P1 P 0.19958(7) 0.68335(6) 0.27849(5) 0.01946(12) Uani 1 1 d . . .
N1 N -0.3442(3) 0.3635(3) 0.3528(2) 0.0371(6) Uani 1 1 d . . .
N2 N 0.1813(3) 0.1670(3) 0.2087(2) 0.0447(7) Uani 1 1 d . . .
C1 C -0.0709(3) 0.2784(2) 0.26656(19) 0.0230(5) Uani 1 1 d . . .
C2 C -0.0470(3) 0.1737(3) 0.2114(2) 0.0266(5) Uani 1 1 d . . .
C3 C -0.1420(3) 0.0455(3) 0.2055(2) 0.0325(6) Uani 1 1 d . . .
H3 H -0.1240 -0.0243 0.1687 0.039 Uiso 1 1 calc R . .
C4 C -0.2618(3) 0.0187(3) 0.2522(2) 0.0354(7) Uani 1 1 d . . .
H4 H -0.3266 -0.0691 0.2469 0.042 Uiso 1 1 calc R . .
C5 C -0.2869(3) 0.1209(3) 0.3069(2) 0.0333(6) Uani 1 1 d . . .
H5 H -0.3699 0.1028 0.3384 0.040 Uiso 1 1 calc R . .
C6 C -0.1915(3) 0.2499(3) 0.3161(2) 0.0266(5) Uani 1 1 d . . .
C7 C -0.2187(3) 0.3573(3) 0.3856(2) 0.0316(6) Uani 1 1 d . . .
H7A H -0.2256 0.3439 0.4540 0.038 Uiso 1 1 calc R . .
H7B H -0.1375 0.4424 0.3908 0.038 Uiso 1 1 calc R . .
C8 C -0.3277(4) 0.4053(4) 0.2599(3) 0.0525(10) Uani 1 1 d . . .
H8A H -0.3108 0.3429 0.2066 0.079 Uiso 1 1 calc R . .
H8B H -0.2483 0.4919 0.2726 0.079 Uiso 1 1 calc R . .
H8C H -0.4129 0.4092 0.2385 0.079 Uiso 1 1 calc R . .
C9 C -0.3702(4) 0.4557(3) 0.4323(3) 0.0439(8) Uani 1 1 d . . .
H9A H -0.4552 0.4597 0.4105 0.066 Uiso 1 1 calc R . .
H9B H -0.2908 0.5424 0.4456 0.066 Uiso 1 1 calc R . .
H9C H -0.3821 0.4270 0.4942 0.066 Uiso 1 1 calc R . .
C10 C 0.0816(3) 0.1939(3) 0.1571(2) 0.0353(7) Uani 1 1 d . . .
H10A H 0.0525 0.1358 0.0872 0.042 Uiso 1 1 calc R . .
H10B H 0.1279 0.2852 0.1529 0.042 Uiso 1 1 calc R . .
C11 C 0.2551(4) 0.2720(4) 0.2997(3) 0.0525(9) Uani 1 1 d . . .
H11A H 0.3204 0.2516 0.3336 0.079 Uiso 1 1 calc R . .
H11B H 0.1877 0.2814 0.3454 0.079 Uiso 1 1 calc R . .
H11C H 0.3070 0.3538 0.2816 0.079 Uiso 1 1 calc R . .
C12 C 0.2818(5) 0.1501(5) 0.1409(4) 0.0769(14) Uani 1 1 d . . .
H12A H 0.3480 0.1324 0.1765 0.115 Uiso 1 1 calc R . .
H12B H 0.3327 0.2300 0.1199 0.115 Uiso 1 1 calc R . .
H12C H 0.2318 0.0767 0.0811 0.115 Uiso 1 1 calc R . .
C13 C 0.1346(3) 0.7937(2) 0.35151(19) 0.0208(5) Uani 1 1 d . . .
C14 C 0.0840(3) 0.7742(3) 0.4422(2) 0.0292(6) Uani 1 1 d . . .
H14 H 0.0833 0.7037 0.4641 0.035 Uiso 1 1 calc R . .
C15 C 0.0346(3) 0.8561(3) 0.5011(2) 0.0285(6) Uani 1 1 d . . .
H15 H 0.0056 0.8440 0.5646 0.034 Uiso 1 1 calc R . .
C16 C 0.0269(2) 0.9560(2) 0.46867(18) 0.0195(5) Uani 1 1 d . . .
C17 C 0.0727(3) 0.9712(3) 0.3759(2) 0.0299(6) Uani 1 1 d . . .
H17 H 0.0666 1.0372 0.3512 0.036 Uiso 1 1 calc R . .
C18 C 0.1272(3) 0.8926(3) 0.3186(2) 0.0276(6) Uani 1 1 d . . .
H18 H 0.1597 0.9068 0.2563 0.033 Uiso 1 1 calc R . .
C19 C 0.2299(3) 0.7292(3) 0.16084(19) 0.0241(5) Uani 1 1 d . . .
C20 C 0.1226(3) 0.6673(3) 0.0810(2) 0.0358(7) Uani 1 1 d . . .
H20 H 0.0376 0.5968 0.0865 0.043 Uiso 1 1 calc R . .
C21 C 0.1391(4) 0.7081(3) -0.0065(2) 0.0478(9) Uani 1 1 d . . .
H21 H 0.0648 0.6667 -0.0604 0.057 Uiso 1 1 calc R . .
C22 C 0.2640(4) 0.8093(3) -0.0154(2) 0.0439(8) Uani 1 1 d . . .
H22 H 0.2760 0.8365 -0.0756 0.053 Uiso 1 1 calc R . .
C23 C 0.3709(4) 0.8702(3) 0.0635(3) 0.0430(8) Uani 1 1 d . . .
H23 H 0.4566 0.9393 0.0573 0.052 Uiso 1 1 calc R . .
C24 C 0.3543(3) 0.8314(3) 0.1517(2) 0.0343(6) Uani 1 1 d . . .
H24 H 0.4280 0.8745 0.2060 0.041 Uiso 1 1 calc R . .
C25 C 0.3732(3) 0.7321(2) 0.3388(2) 0.0229(5) Uani 1 1 d . . .
C26 C 0.4323(3) 0.8243(3) 0.4309(2) 0.0303(6) Uani 1 1 d . . .
H26 H 0.3839 0.8708 0.4647 0.036 Uiso 1 1 calc R . .
C27 C 0.5629(3) 0.8493(3) 0.4743(3) 0.0406(7) Uani 1 1 d . . .
H27 H 0.6024 0.9114 0.5383 0.049 Uiso 1 1 calc R . .
C28 C 0.6345(3) 0.7842(3) 0.4245(3) 0.0397(7) Uani 1 1 d . . .
H28 H 0.7236 0.8019 0.4541 0.048 Uiso 1 1 calc R . .
C29 C 0.5778(3) 0.6937(3) 0.3321(3) 0.0379(7) Uani 1 1 d . . .
H29 H 0.6286 0.6504 0.2976 0.045 Uiso 1 1 calc R . .
C30 C 0.4464(3) 0.6654(3) 0.2891(2) 0.0313(6) Uani 1 1 d . . .
H30 H 0.4064 0.6011 0.2261 0.038 Uiso 1 1 calc R . .
C41 C 0.7519(14) 0.6420(13) 0.0774(11) 0.101(4) Uiso 0.50 1 d P . .
H41A H 0.7677 0.7332 0.0970 0.151 Uiso 0.50 1 calc PR . .
H41B H 0.8129 0.6307 0.0265 0.151 Uiso 0.50 1 calc PR . .
H41C H 0.7729 0.6188 0.1370 0.151 Uiso 0.50 1 calc PR . .
C42 C 0.5962(9) 0.5516(8) 0.0320(7) 0.071(2) Uiso 0.50 1 d PD . .
C43 C 0.5063(10) 0.6061(9) 0.0217(9) 0.074(3) Uiso 0.50 1 d PD . .
H43 H 0.5385 0.6981 0.0421 0.089 Uiso 0.50 1 calc PR . .
C44 C 0.3680(10) 0.5227(10) -0.0194(9) 0.091(3) Uiso 0.50 1 d PD . .
H44 H 0.3044 0.5585 -0.0237 0.109 Uiso 0.50 1 calc PR . .
C45 C 0.3223(10) 0.3920(10) -0.0533(10) 0.088(3) Uiso 0.50 1 d PD . .
H45 H 0.2283 0.3372 -0.0829 0.106 Uiso 0.50 1 calc PR . .
C46 C 0.4133(10) 0.3384(8) -0.0447(8) 0.085(3) Uiso 0.50 1 d PD . .
H46 H 0.3828 0.2468 -0.0688 0.102 Uiso 0.50 1 calc PR . .
C47 C 0.5508(9) 0.4214(8) 0.0002(7) 0.062(2) Uiso 0.50 1 d PD . .
H47 H 0.6130 0.3854 0.0084 0.074 Uiso 0.50 1 calc PR . .

loop_
_atom_site_aniso_label
_atom_site_aniso_U_11
_atom_site_aniso_U_22
_atom_site_aniso_U_33
_atom_site_aniso_U_23
_atom_site_aniso_U_13
_atom_site_aniso_U_12
Au1 0.02286(6) 0.01729(6) 0.02503(6) 0.00742(4) 0.00208(4) 0.00693(4)
P1 0.0199(3) 0.0168(3) 0.0210(3) 0.0063(2) 0.0020(2) 0.0070(2)
N1 0.0358(14) 0.0416(15) 0.0390(14) 0.0120(12) 0.0078(11) 0.0214(12)
N2 0.0406(15) 0.0422(16) 0.068(2) 0.0300(15) 0.0206(14) 0.0255(13)
C1 0.0257(13) 0.0183(12) 0.0233(12) 0.0095(10) -0.0003(10) 0.0061(10)
C2 0.0312(14) 0.0208(13) 0.0286(13) 0.0097(11) 0.0033(11) 0.0108(11)
C3 0.0370(15) 0.0215(13) 0.0374(15) 0.0073(12) 0.0011(13) 0.0121(12)
C4 0.0320(15) 0.0216(14) 0.0449(17) 0.0115(13) 0.0014(13) 0.0038(12)
C5 0.0269(14) 0.0318(15) 0.0394(16) 0.0151(13) 0.0062(12) 0.0085(12)
C6 0.0261(13) 0.0244(13) 0.0285(13) 0.0098(11) 0.0018(11) 0.0092(11)
C7 0.0325(15) 0.0308(15) 0.0318(15) 0.0096(12) 0.0040(12) 0.0138(12)
C8 0.073(3) 0.073(3) 0.0380(18) 0.0190(18) 0.0109(17) 0.054(2)
C9 0.0464(19) 0.0470(19) 0.0468(19) 0.0132(16) 0.0166(16) 0.0283(16)
C10 0.0431(17) 0.0281(15) 0.0380(16) 0.0118(13) 0.0128(14) 0.0174(13)
C11 0.0380(18) 0.059(2) 0.069(3) 0.036(2) 0.0059(17) 0.0190(17)
C12 0.068(3) 0.079(3) 0.116(4) 0.041(3) 0.047(3) 0.053(3)
C13 0.0193(11) 0.0186(12) 0.0231(12) 0.0058(10) 0.0007(9) 0.0072(10)
C14 0.0389(16) 0.0304(14) 0.0306(14) 0.0166(12) 0.0108(12) 0.0221(13)
C15 0.0367(15) 0.0347(15) 0.0274(13) 0.0179(12) 0.0128(12) 0.0229(13)
C16 0.0160(11) 0.0188(11) 0.0231(12) 0.0076(10) 0.0006(9) 0.0061(9)
C17 0.0436(16) 0.0280(14) 0.0299(14) 0.0163(12) 0.0117(12) 0.0223(13)
C18 0.0381(15) 0.0266(13) 0.0248(13) 0.0132(11) 0.0115(11) 0.0171(12)
C19 0.0307(13) 0.0212(12) 0.0228(12) 0.0073(10) 0.0038(10) 0.0132(11)
C20 0.0437(17) 0.0286(15) 0.0251(14) 0.0049(12) -0.0061(12) 0.0083(13)
C21 0.073(3) 0.0397(18) 0.0261(15) 0.0056(14) -0.0123(16) 0.0226(18)
C22 0.073(2) 0.0420(18) 0.0276(15) 0.0172(14) 0.0145(16) 0.0310(18)
C23 0.0473(19) 0.0473(19) 0.0429(18) 0.0297(16) 0.0168(15) 0.0193(16)
C24 0.0334(15) 0.0380(16) 0.0332(15) 0.0183(13) 0.0052(12) 0.0128(13)
C25 0.0216(12) 0.0209(12) 0.0281(13) 0.0119(10) 0.0029(10) 0.0085(10)
C26 0.0275(14) 0.0239(13) 0.0356(15) 0.0044(11) -0.0027(12) 0.0101(11)
C27 0.0336(16) 0.0315(16) 0.0472(18) 0.0048(14) -0.0126(14) 0.0092(13)
C28 0.0217(13) 0.0335(16) 0.064(2) 0.0205(15) -0.0030(14) 0.0089(12)
C29 0.0316(15) 0.0399(17) 0.055(2) 0.0226(15) 0.0116(14) 0.0224(14)
C30 0.0297(14) 0.0326(15) 0.0350(15) 0.0103(12) 0.0061(12) 0.0165(12)

loop_
_atom_type_symbol
_atom_type_description
_atom_type_scat_dispersion_real
_atom_type_scat_dispersion_imag
_atom_type_scat_source
C C 0.0033 0.0016 'International Tables Vol C Tables 4.2.6.8 and 6.1.1.4'
H H 0.0000 0.0000 'International Tables Vol C Tables 4.2.6.8 and 6.1.1.4'
Au Au -2.0133 8.8022 'International Tables Vol C Tables 4.2.6.8 and 6.1.1.4'
N N 0.0061 0.0033 'International Tables Vol C Tables 4.2.6.8 and 6.1.1.4'
P P 0.1023 0.0942 'International Tables Vol C Tables 4.2.6.8 and 6.1.1.4'

loop_
_geom_angle_atom_site_label_1
_geom_angle_atom_site_label_2
_geom_angle_atom_site_label_3
_geom_angle
_geom_angle_site_symmetry_1
_geom_angle_site_symmetry_3
_geom_angle_publ_flag
C1 Au1 P1 177.95(7) . . ?
C19 P1 C25 104.37(13) . . ?
C19 P1 C13 103.55(12) . . ?
C25 P1 C13 107.38(12) . . ?
C19 P1 Au1 118.08(10) . . ?
C25 P1 Au1 109.92(9) . . ?
C13 P1 Au1 112.72(9) . . ?
C7 N1 C9 109.3(3) . . ?
C7 N1 C8 110.1(3) . . ?
C9 N1 C8 109.7(3) . . ?
C11 N2 C10 110.7(3) . . ?
C11 N2 C12 109.8(3) . . ?
C10 N2 C12 110.4(3) . . ?
C2 C1 C6 118.2(2) . . ?
C2 C1 Au1 122.00(19) . . ?
C6 C1 Au1 119.72(19) . . ?
C3 C2 C1 120.3(3) . . ?
C3 C2 C10 117.3(2) . . ?
C1 C2 C10 122.4(2) . . ?
C4 C3 C2 120.9(3) . . ?
C3 C4 C5 119.4(3) . . ?
C4 C5 C6 120.6(3) . . ?
C5 C6 C1 120.5(3) . . ?
C5 C6 C7 117.8(2) . . ?
C1 C6 C7 121.7(2) . . ?
N1 C7 C6 114.6(2) . . ?
N2 C10 C2 112.1(2) . . ?
C18 C13 C14 118.3(2) . . ?
C18 C13 P1 122.92(19) . . ?
C14 C13 P1 118.70(19) . . ?
C15 C14 C13 121.0(2) . . ?
C14 C15 C16 121.0(2) . . ?
C17 C16 C15 117.4(2) . . ?
C17 C16 C16 121.3(3) . 2_576 ?
C15 C16 C16 121.3(3) . 2_576 ?
C18 C17 C16 121.8(2) . . ?
C13 C18 C17 120.4(2) . . ?
C20 C19 C24 119.4(3) . . ?
C20 C19 P1 119.2(2) . . ?
C24 C19 P1 121.3(2) . . ?
C21 C20 C19 120.3(3) . . ?
C22 C21 C20 120.0(3) . . ?
C23 C22 C21 119.8(3) . . ?
C22 C23 C24 120.5(3) . . ?
C23 C24 C19 120.1(3) . . ?
C26 C25 C30 119.4(2) . . ?
C26 C25 P1 124.2(2) . . ?
C30 C25 P1 116.3(2) . . ?
C25 C26 C27 120.1(3) . . ?
C28 C27 C26 120.1(3) . . ?
C29 C28 C27 120.4(3) . . ?
C28 C29 C30 120.3(3) . . ?
C29 C30 C25 119.8(3) . . ?
C47 C42 C43 120.4(6) . . ?
C47 C42 C41 119.7(9) . . ?
C43 C42 C41 119.9(9) . . ?
C41 C42 C42 175.2(10) . 2_665 ?
C42 C43 C44 118.5(6) . . ?
C44 C43 C45 142.6(6) . 2_665 ?
C45 C44 C43 121.5(6) . . ?
C44 C45 C46 119.8(7) . . ?
C44 C45 C43 95.9(6) . 2_665 ?
C45 C46 C47 118.9(6) . . ?
C42 C47 C46 121.0(6) . . ?

loop_
_geom_bond_atom_site_label_1
_geom_bond_atom_site_label_2
_geom_bond_distance
_geom_bond_site_symmetry_2
_geom_bond_publ_flag
Au1 C1 2.069(3) . ?
Au1 P1 2.2844(12) . ?
P1 C19 1.816(3) . ?
P1 C25 1.818(3) . ?
P1 C13 1.822(3) . ?
N1 C7 1.451(4) . ?
N1 C9 1.459(4) . ?
N1 C8 1.464(4) . ?
N2 C11 1.453(5) . ?
N2 C10 1.463(4) . ?
N2 C12 1.468(5) . ?
C1 C2 1.406(4) . ?
C1 C6 1.407(4) . ?
C2 C3 1.393(4) . ?
C2 C10 1.520(4) . ?
C3 C4 1.381(4) . ?
C4 C5 1.386(4) . ?
C5 C6 1.393(4) . ?
C6 C7 1.524(4) . ?
C13 C18 1.384(4) . ?
C13 C14 1.391(4) . ?
C14 C15 1.387(4) . ?
C15 C16 1.393(3) . ?
C16 C17 1.391(4) . ?
C16 C16 1.491(5) 2_576 ?
C17 C18 1.388(4) . ?
C19 C20 1.390(4) . ?
C19 C24 1.390(4) . ?
C20 C21 1.387(4) . ?
C21 C22 1.387(5) . ?
C22 C23 1.380(5) . ?
C23 C24 1.384(4) . ?
C25 C26 1.383(4) . ?
C25 C30 1.401(4) . ?
C26 C27 1.396(4) . ?
C27 C28 1.375(5) . ?
C28 C29 1.375(5) . ?
C29 C30 1.390(4) . ?
C41 C42 1.561(15) . ?
C42 C47 1.347(8) . ?
C42 C43 1.391(8) . ?
C43 C44 1.394(9) . ?
C44 C45 1.353(9) . ?
C45 C46 1.390(9) . ?
C46 C47 1.399(9) . ?
